data_1542749
loop_
_publ_author_name
'Shang, Jia'
'Rambo, Brett M.'
'Hao, Xiang'
'Xiang, Jun-Feng'
'Gong, Han-Yuan'
'Sessler, Jonathan L.'

_publ_section_title
;
 Post-synthetic modification of a macrocyclic receptor via regioselective
 imidazolium ring-opening
;
_journal_issue 7
_journal_name_full 'Chem. Sci.'
_journal_page_first 4148
_journal_paper_doi 10.1039/C5SC04860E
_journal_volume 7
_journal_year 2016
_chemical_formula_sum 'C48 H52 N10 O13 S2'
_chemical_formula_weight 1041.12
_chemical_name_systematic
; 
 ? 
;
_space_group_IT_number 14
_symmetry_cell_setting monoclinic
_symmetry_space_group_name_Hall '-P 2yn'
_symmetry_space_group_name_H-M 'P 1 21/n 1'
_atom_sites_solution_hydrogens geom
_atom_sites_solution_primary direct
_atom_sites_solution_secondary difmap
_audit_creation_method SHELXL-97
_audit_update_record
;
2015-10-28 deposited with the CCDC.
2016-03-03 downloaded from the CCDC.
;
_cell_angle_alpha 90.00
_cell_angle_beta 101.26(3)
_cell_angle_gamma 90.00
_cell_formula_units_Z 4
_cell_length_a 13.490(3)
_cell_length_b 18.126(4)
_cell_length_c 20.197(4)
_cell_measurement_reflns_used 8516
_cell_measurement_temperature 173(2)
_cell_measurement_theta_max 25.00
_cell_measurement_theta_min 1.52
_cell_volume 4843.5(19)
_computing_cell_refinement 'CrystalClear (Rigaku Inc., 2008)'
_computing_data_collection 'CrystalClear (Rigaku Inc., 2008)'
_computing_data_reduction 'CrystalClear (Rigaku Inc., 2008)'
_computing_molecular_graphics SHELEX/PC
_computing_publication_material SHELEX/PC
_computing_structure_refinement 'SHELXL-97 (Sheldrick, 1997)'
_computing_structure_solution 'SHELXS-97 (Sheldrick, 1990)'
_diffrn_ambient_temperature 173(2)
_diffrn_detector_area_resol_mean 28.5714
_diffrn_measured_fraction_theta_full 1.000
_diffrn_measured_fraction_theta_max 1.000
_diffrn_measurement_device
;
Saturn724+ (2x2 bin mode)
;
_diffrn_measurement_method dtprofit.ref
_diffrn_radiation_monochromator graphite
_diffrn_radiation_source 'fine-focus sealed tube'
_diffrn_radiation_type MoK\a
_diffrn_radiation_wavelength 0.71073
_diffrn_reflns_av_R_equivalents 0.1055
_diffrn_reflns_av_sigmaI/netI 0.0751
_diffrn_reflns_limit_h_max 16
_diffrn_reflns_limit_h_min -16
_diffrn_reflns_limit_k_max 21
_diffrn_reflns_limit_k_min -21
_diffrn_reflns_limit_l_max 23
_diffrn_reflns_limit_l_min -23
_diffrn_reflns_number 53179
_diffrn_reflns_theta_full 25.00
_diffrn_reflns_theta_max 25.00
_diffrn_reflns_theta_min 1.52
_exptl_absorpt_coefficient_mu 0.187
_exptl_absorpt_correction_T_max 0.0000
_exptl_absorpt_correction_T_min 0.0000
_exptl_absorpt_correction_type none
_exptl_crystal_colour colorless
_exptl_crystal_density_diffrn 1.428
_exptl_crystal_density_method 'not measured'
_exptl_crystal_description prism
_exptl_crystal_F_000 2184
_exptl_crystal_size_max 0.05
_exptl_crystal_size_mid 0.03
_exptl_crystal_size_min 0.02
_refine_diff_density_max 0.359
_refine_diff_density_min -0.353
_refine_diff_density_rms 0.073
_refine_ls_extinction_method none
_refine_ls_goodness_of_fit_ref 1.005
_refine_ls_hydrogen_treatment constr
_refine_ls_matrix_type full
_refine_ls_number_parameters 613
_refine_ls_number_reflns 8516
_refine_ls_number_restraints 0
_refine_ls_restrained_S_all 1.005
_refine_ls_R_factor_all 0.1480
_refine_ls_R_factor_gt 0.1162
_refine_ls_shift/su_max 0.000
_refine_ls_shift/su_mean 0.000
_refine_ls_structure_factor_coef Fsqd
_refine_ls_weighting_details 'calc w=1/[\s^2^(Fo^2^)+(0.0500P)^2^+28.0000P] where P=(Fo^2^+2Fc^2^)/3'
_refine_ls_weighting_scheme calc
_refine_ls_wR_factor_gt 0.2200
_refine_ls_wR_factor_ref 0.2401
_reflns_number_gt 6683
_reflns_number_total 8516
_reflns_threshold_expression >2sigma(I)
_cod_data_source_file c5sc04860e2.cif
_cod_data_source_block c
_cod_depositor_comments
;
The following automatic conversions were performed:

'_symmetry_cell_setting' value 'Monoclinic' changed to 'monoclinic'
according to
/usr/data/users/saulius/crontab/automatic-downloads/rss-feeds/RSC/lib/dictionaries/cif_core.dic
dictionary named 'cif_core.dic' version 2.4.2 from 2011-04-26.

Automatic conversion script
Id: cif_fix_values 4268 2015-11-12 08:31:59Z antanas 

 Adding full bibliography for 1542748--1542752.cif.
;
_cod_original_cell_volume 4843.4(17)
_cod_original_sg_symbol_H-M P2(1)/n
_cod_database_code 1542749

loop_
_symmetry_equiv_pos_as_xyz
'x, y, z'
'-x+1/2, y+1/2, -z+1/2'
'-x, -y, -z'
'x-1/2, -y-1/2, z-1/2'

loop_
_atom_site_label
_atom_site_type_symbol
_atom_site_fract_x
_atom_site_fract_y
_atom_site_fract_z
_atom_site_U_iso_or_equiv
_atom_site_adp_type
_atom_site_occupancy
_atom_site_symmetry_multiplicity
_atom_site_calc_flag
_atom_site_refinement_flags
S1 S 0.19488(12) 0.32883(8) 0.59921(8) 0.0422(4) Uani 1 1 d .
S2 S 0.32889(13) -0.30013(9) 0.46014(10) 0.0486(4) Uani 1 1 d .
O1 O -0.0628(5) -0.0329(4) 0.7762(2) 0.090(2) Uani 1 1 d .
O2 O 0.4097(5) 0.2371(4) 0.2908(3) 0.0879(19) Uani 1 1 d .
O3 O 0.1177(3) 0.2777(2) 0.6139(2) 0.0533(12) Uani 1 1 d .
O4 O 0.2542(4) 0.2974(3) 0.5539(2) 0.0607(13) Uani 1 1 d .
O5 O 0.2546(4) 0.3611(2) 0.6592(2) 0.0597(13) Uani 1 1 d .
O6 O 0.2277(3) -0.3285(3) 0.4387(3) 0.0704(15) Uani 1 1 d .
O7 O 0.3663(4) -0.2676(2) 0.4030(2) 0.0613(13) Uani 1 1 d .
O8 O 0.3403(4) -0.2514(2) 0.5181(3) 0.0636(14) Uani 1 1 d .
C1 C -0.1595(4) 0.1087(3) 0.4278(3) 0.0334(13) Uani 1 1 d .
H1A H -0.1403 0.1319 0.4693 0.040 Uiso 1 1 calc R
C2 C -0.2093(4) 0.0897(3) 0.3196(3) 0.0395(14) Uani 1 1 d .
H2A H -0.2313 0.0985 0.2737 0.047 Uiso 1 1 calc R
C3 C -0.1925(5) 0.0242(3) 0.3488(3) 0.0392(14) Uani 1 1 d .
H3A H -0.1998 -0.0213 0.3272 0.047 Uiso 1 1 calc R
C4 C -0.1380(4) -0.0185(3) 0.4702(3) 0.0327(13) Uani 1 1 d .
C5 C -0.1480(4) -0.0918(3) 0.4557(3) 0.0340(13) Uani 1 1 d .
H5A H -0.1692 -0.1087 0.4118 0.041 Uiso 1 1 calc R
C6 C -0.1247(5) -0.1403(3) 0.5101(3) 0.0430(15) Uani 1 1 d .
H6A H -0.1308 -0.1910 0.5031 0.052 Uiso 1 1 calc R
C7 C -0.0932(4) -0.1131(3) 0.5734(3) 0.0393(14) Uani 1 1 d .
H7A H -0.0780 -0.1446 0.6103 0.047 Uiso 1 1 calc R
C8 C -0.0841(4) -0.0366(3) 0.5820(3) 0.0358(13) Uani 1 1 d .
C9 C 0.0076(6) 0.0070(5) 0.8037(3) 0.073(3) Uani 1 1 d .
H9A H 0.0446 -0.0086 0.8450 0.088 Uiso 1 1 calc R
C10 C -0.0452(5) 0.0683(3) 0.6585(3) 0.0414(15) Uani 1 1 d .
H10A H -0.0705 0.0990 0.6222 0.050 Uiso 1 1 calc R
C11 C -0.0098(5) 0.1016(4) 0.7161(3) 0.0499(17) Uani 1 1 d .
H11A H -0.0150 0.1528 0.7152 0.060 Uiso 1 1 calc R
C12 C 0.1209(5) 0.1118(4) 0.8191(3) 0.0498(17) Uani 1 1 d .
H12A H 0.1326 0.0948 0.8655 0.060 Uiso 1 1 calc R
H12B H 0.1039 0.1638 0.8189 0.060 Uiso 1 1 calc R
C13 C 0.2156(5) 0.1024(3) 0.7920(3) 0.0418(15) Uani 1 1 d .
C14 C 0.2372(5) 0.1462(3) 0.7399(3) 0.0424(15) Uani 1 1 d .
H14A H 0.1928 0.1836 0.7220 0.051 Uiso 1 1 calc R
C15 C 0.3236(5) 0.1346(3) 0.7144(3) 0.0385(14) Uani 1 1 d .
H15A H 0.3375 0.1649 0.6802 0.046 Uiso 1 1 calc R
C16 C 0.3901(5) 0.0781(3) 0.7395(3) 0.0409(15) Uani 1 1 d .
C17 C 0.3696(5) 0.0344(4) 0.7903(3) 0.0493(16) Uani 1 1 d .
H17A H 0.4137 -0.0036 0.8073 0.059 Uiso 1 1 calc R
C18 C 0.2841(6) 0.0461(4) 0.8165(3) 0.0528(18) Uani 1 1 d .
H18A H 0.2716 0.0160 0.8513 0.063 Uiso 1 1 calc R
C19 C 0.4804(5) 0.0630(3) 0.7083(3) 0.0442(15) Uani 1 1 d .
H19A H 0.5053 0.1090 0.6932 0.053 Uiso 1 1 calc R
H19B H 0.5339 0.0415 0.7419 0.053 Uiso 1 1 calc R
C20 C 0.4228(4) 0.0340(3) 0.5873(3) 0.0359(13) Uani 1 1 d .
H20A H 0.4177 0.0826 0.5724 0.043 Uiso 1 1 calc R
C21 C 0.4506(5) -0.0641(3) 0.6516(4) 0.0485(16) Uani 1 1 d .
H21A H 0.4689 -0.0933 0.6899 0.058 Uiso 1 1 calc R
C22 C 0.4166(5) -0.0895(3) 0.5884(3) 0.0409(15) Uani 1 1 d .
H22A H 0.4066 -0.1383 0.5746 0.049 Uiso 1 1 calc R
C23 C 0.3632(4) -0.0229(3) 0.4767(3) 0.0333(13) Uani 1 1 d .
C24 C 0.3402(5) -0.0859(3) 0.4390(3) 0.0417(15) Uani 1 1 d .
H24A H 0.3497 -0.1328 0.4580 0.050 Uiso 1 1 calc R
C25 C 0.3020(5) -0.0751(4) 0.3711(3) 0.0490(17) Uani 1 1 d .
H25A H 0.2831 -0.1155 0.3431 0.059 Uiso 1 1 calc R
C26 C 0.2918(5) -0.0054(4) 0.3448(3) 0.0495(17) Uani 1 1 d .
H26A H 0.2680 0.0016 0.2988 0.059 Uiso 1 1 calc R
C27 C 0.3174(4) 0.0554(3) 0.3874(3) 0.0393(14) Uani 1 1 d .
C28 C 0.3315(6) 0.2730(5) 0.2803(4) 0.069(2) Uani 1 1 d .
H28A H 0.3098 0.2923 0.2373 0.082 Uiso 1 1 calc R
C29 C 0.3166(5) 0.1868(3) 0.4080(3) 0.0469(16) Uani 1 1 d .
H29A H 0.3394 0.1763 0.4535 0.056 Uiso 1 1 calc R
C30 C 0.2984(5) 0.2578(4) 0.3925(3) 0.0496(17) Uani 1 1 d .
H30A H 0.3013 0.2909 0.4280 0.059 Uiso 1 1 calc R
C31 C 0.1912(5) 0.3386(4) 0.3109(4) 0.063(2) Uani 1 1 d .
H31A H 0.1820 0.3528 0.2638 0.075 Uiso 1 1 calc R
H31B H 0.2080 0.3826 0.3381 0.075 Uiso 1 1 calc R
C32 C 0.0934(5) 0.3067(3) 0.3243(3) 0.0458(16) Uani 1 1 d .
C33 C 0.0391(5) 0.2562(4) 0.2797(3) 0.0503(17) Uani 1 1 d .
H33A H 0.0643 0.2406 0.2423 0.060 Uiso 1 1 calc R
C34 C -0.0533(5) 0.2288(3) 0.2905(3) 0.0429(15) Uani 1 1 d .
H34A H -0.0893 0.1955 0.2599 0.051 Uiso 1 1 calc R
C35 C -0.0921(5) 0.2509(3) 0.3466(3) 0.0385(14) Uani 1 1 d .
C36 C -0.0363(5) 0.3003(4) 0.3907(3) 0.0481(16) Uani 1 1 d .
H36A H -0.0601 0.3153 0.4287 0.058 Uiso 1 1 calc R
C37 C 0.0544(6) 0.3278(4) 0.3793(3) 0.0557(18) Uani 1 1 d .
H37A H 0.0900 0.3615 0.4097 0.067 Uiso 1 1 calc R
C38 C -0.1914(5) 0.2231(3) 0.3588(3) 0.0414(15) Uani 1 1 d .
H38A H -0.2073 0.2472 0.3984 0.050 Uiso 1 1 calc R
H38B H -0.2442 0.2353 0.3204 0.050 Uiso 1 1 calc R
C39 C 0.4970(5) -0.3675(4) 0.5360(4) 0.0546(18) Uani 1 1 d .
H39A H 0.5107 -0.3214 0.5559 0.066 Uiso 1 1 calc R
C40 C 0.4093(5) -0.3771(3) 0.4866(3) 0.0422(15) Uani 1 1 d .
C41 C 0.3891(5) -0.4446(3) 0.4563(3) 0.0455(15) Uani 1 1 d .
H41A H 0.3311 -0.4510 0.4234 0.055 Uiso 1 1 calc R
C42 C 0.4557(4) -0.5049(3) 0.4748(3) 0.0416(14) Uani 1 1 d .
C43 C 0.4370(5) -0.5756(4) 0.4444(4) 0.0543(18) Uani 1 1 d .
H43A H 0.3797 -0.5832 0.4111 0.065 Uiso 1 1 calc R
C44 C 0.1322(5) 0.5140(3) 0.4875(3) 0.0421(15) Uani 1 1 d .
H44A H 0.1686 0.5472 0.4664 0.050 Uiso 1 1 calc R
C45 C 0.1806(5) 0.4544(3) 0.5216(3) 0.0453(15) Uani 1 1 d .
H45A H 0.2494 0.4477 0.5236 0.054 Uiso 1 1 calc R
C46 C 0.1271(5) 0.4038(3) 0.5534(3) 0.0404(14) Uani 1 1 d .
C47 C 0.0246(5) 0.4136(3) 0.5507(3) 0.0406(14) Uani 1 1 d .
H47A H -0.0106 0.3799 0.5721 0.049 Uiso 1 1 calc R
C48 C -0.0275(5) 0.4748(3) 0.5157(3) 0.0388(14) Uani 1 1 d .
N1 N -0.1885(4) 0.1423(3) 0.3692(2) 0.0370(11) Uani 1 1 d .
N2 N -0.1622(3) 0.0363(2) 0.4176(2) 0.0323(11) Uani 1 1 d .
N3 N -0.1067(3) 0.0108(2) 0.5304(2) 0.0314(10) Uani 1 1 d .
N4 N -0.0497(4) -0.0066(3) 0.6449(2) 0.0420(12) Uani 1 1 d .
H4A H -0.0296 -0.0364 0.6779 0.050 Uiso 1 1 calc R
N5 N 0.0352(4) 0.0706(3) 0.7793(3) 0.0537(15) Uani 1 1 d .
N6 N 0.4539(4) 0.0117(3) 0.6502(2) 0.0377(11) Uani 1 1 d .
N7 N 0.3997(3) -0.0264(2) 0.5485(2) 0.0327(11) Uani 1 1 d .
N8 N 0.3533(3) 0.0459(3) 0.4532(2) 0.0356(11) Uani 1 1 d .
N9 N 0.3058(4) 0.1272(3) 0.3648(3) 0.0472(13) Uani 1 1 d .
H9B H 0.2913 0.1352 0.3220 0.057 Uiso 1 1 calc R
N10 N 0.2750(4) 0.2863(3) 0.3264(3) 0.0515(14) Uani 1 1 d .

loop_
_atom_site_aniso_label
_atom_site_aniso_U_11
_atom_site_aniso_U_22
_atom_site_aniso_U_33
_atom_site_aniso_U_23
_atom_site_aniso_U_13
_atom_site_aniso_U_12
S1 0.0494(10) 0.0326(8) 0.0429(9) -0.0010(7) 0.0053(7) 0.0032(7)
S2 0.0436(10) 0.0312(8) 0.0728(12) 0.0004(8) 0.0157(8) -0.0025(7)
O1 0.106(5) 0.116(5) 0.042(3) 0.006(3) 0.004(3) -0.064(4)
O2 0.077(4) 0.097(5) 0.095(4) 0.034(4) 0.030(3) 0.006(4)
O3 0.062(3) 0.040(3) 0.058(3) 0.011(2) 0.011(2) -0.004(2)
O4 0.068(3) 0.048(3) 0.068(3) -0.004(2) 0.017(3) 0.013(2)
O5 0.073(3) 0.046(3) 0.049(3) -0.009(2) -0.015(2) 0.006(2)
O6 0.041(3) 0.042(3) 0.124(5) 0.005(3) 0.007(3) 0.002(2)
O7 0.074(3) 0.042(3) 0.072(3) 0.002(2) 0.025(3) -0.003(2)
O8 0.081(4) 0.039(3) 0.074(3) -0.016(2) 0.023(3) 0.006(2)
C1 0.027(3) 0.026(3) 0.045(4) 0.000(3) 0.002(2) -0.005(2)
C2 0.037(3) 0.045(4) 0.032(3) 0.001(3) -0.003(3) -0.009(3)
C3 0.048(4) 0.032(3) 0.034(3) -0.007(3) 0.000(3) -0.010(3)
C4 0.031(3) 0.032(3) 0.034(3) 0.002(3) 0.003(2) 0.004(2)
C5 0.034(3) 0.030(3) 0.036(3) -0.004(3) 0.000(2) -0.004(2)
C6 0.045(4) 0.021(3) 0.062(4) 0.000(3) 0.007(3) -0.004(3)
C7 0.042(4) 0.028(3) 0.046(4) 0.012(3) 0.004(3) 0.004(3)
C8 0.023(3) 0.044(4) 0.039(3) 0.006(3) 0.001(2) 0.001(3)
C9 0.087(6) 0.099(7) 0.032(4) -0.004(4) 0.007(4) -0.047(5)
C10 0.044(4) 0.037(3) 0.042(4) -0.004(3) 0.006(3) -0.004(3)
C11 0.047(4) 0.059(4) 0.046(4) -0.009(3) 0.013(3) -0.012(3)
C12 0.058(4) 0.059(4) 0.031(3) -0.013(3) 0.006(3) -0.028(3)
C13 0.048(4) 0.043(4) 0.033(3) -0.010(3) 0.002(3) -0.017(3)
C14 0.053(4) 0.028(3) 0.042(4) -0.010(3) -0.003(3) -0.012(3)
C15 0.054(4) 0.031(3) 0.029(3) -0.003(3) 0.003(3) -0.018(3)
C16 0.048(4) 0.036(3) 0.032(3) -0.007(3) -0.006(3) -0.008(3)
C17 0.057(4) 0.048(4) 0.040(4) -0.002(3) 0.002(3) -0.008(3)
C18 0.084(5) 0.042(4) 0.030(3) 0.009(3) 0.005(3) -0.013(4)
C19 0.050(4) 0.033(3) 0.043(4) -0.001(3) -0.007(3) 0.001(3)
C20 0.024(3) 0.033(3) 0.048(4) 0.004(3) 0.001(2) 0.002(2)
C21 0.043(4) 0.039(4) 0.060(4) 0.012(3) 0.003(3) -0.001(3)
C22 0.047(4) 0.024(3) 0.049(4) -0.004(3) 0.003(3) 0.003(3)
C23 0.024(3) 0.030(3) 0.047(4) -0.002(3) 0.010(2) -0.005(2)
C24 0.046(4) 0.029(3) 0.054(4) 0.000(3) 0.019(3) -0.001(3)
C25 0.053(4) 0.053(4) 0.043(4) -0.015(3) 0.012(3) -0.011(3)
C26 0.049(4) 0.060(4) 0.041(4) -0.006(3) 0.012(3) -0.009(3)
C27 0.032(3) 0.044(4) 0.042(4) 0.002(3) 0.008(3) 0.002(3)
C28 0.040(4) 0.077(6) 0.087(6) 0.025(5) 0.007(4) 0.015(4)
C29 0.044(4) 0.044(4) 0.048(4) 0.006(3) -0.002(3) -0.007(3)
C30 0.049(4) 0.044(4) 0.052(4) 0.012(3) 0.000(3) -0.005(3)
C31 0.043(4) 0.064(5) 0.079(5) 0.041(4) 0.004(4) 0.006(4)
C32 0.041(4) 0.038(3) 0.052(4) 0.024(3) -0.006(3) 0.000(3)
C33 0.056(4) 0.049(4) 0.046(4) 0.015(3) 0.011(3) 0.011(3)
C34 0.043(4) 0.034(3) 0.047(4) 0.006(3) -0.004(3) 0.002(3)
C35 0.043(4) 0.030(3) 0.039(3) 0.011(3) 0.000(3) 0.007(3)
C36 0.055(4) 0.045(4) 0.043(4) 0.005(3) 0.007(3) -0.005(3)
C37 0.067(5) 0.048(4) 0.048(4) 0.002(3) 0.001(4) -0.016(4)
C38 0.049(4) 0.028(3) 0.048(4) 0.011(3) 0.014(3) 0.005(3)
C39 0.050(4) 0.034(4) 0.081(5) -0.008(3) 0.017(4) -0.003(3)
C40 0.037(4) 0.039(3) 0.053(4) -0.003(3) 0.015(3) -0.009(3)
C41 0.041(4) 0.039(4) 0.056(4) 0.000(3) 0.008(3) -0.004(3)
C42 0.036(3) 0.040(3) 0.052(4) -0.003(3) 0.017(3) -0.005(3)
C43 0.045(4) 0.041(4) 0.073(5) -0.009(3) 0.003(3) -0.004(3)
C44 0.044(4) 0.038(3) 0.046(4) 0.000(3) 0.015(3) -0.013(3)
C45 0.052(4) 0.034(3) 0.049(4) 0.000(3) 0.006(3) -0.003(3)
C46 0.050(4) 0.037(3) 0.033(3) -0.005(3) 0.004(3) -0.002(3)
C47 0.053(4) 0.037(3) 0.033(3) 0.001(3) 0.010(3) -0.008(3)
C48 0.053(4) 0.035(3) 0.027(3) -0.002(2) 0.004(3) -0.003(3)
N1 0.035(3) 0.034(3) 0.038(3) 0.006(2) -0.001(2) -0.004(2)
N2 0.029(3) 0.033(3) 0.032(3) 0.000(2) 0.001(2) 0.000(2)
N3 0.025(2) 0.033(3) 0.037(3) 0.003(2) 0.008(2) -0.004(2)
N4 0.043(3) 0.043(3) 0.035(3) 0.007(2) -0.003(2) 0.001(2)
N5 0.058(4) 0.061(4) 0.044(3) -0.007(3) 0.015(3) -0.023(3)
N6 0.037(3) 0.034(3) 0.040(3) 0.003(2) 0.002(2) -0.001(2)
N7 0.031(3) 0.023(2) 0.044(3) 0.001(2) 0.006(2) 0.000(2)
N8 0.030(3) 0.034(3) 0.043(3) 0.000(2) 0.006(2) -0.002(2)
N9 0.055(3) 0.051(3) 0.036(3) 0.010(3) 0.007(2) -0.001(3)
N10 0.042(3) 0.050(3) 0.062(4) 0.021(3) 0.011(3) -0.001(3)

loop_
_atom_type_symbol
_atom_type_description
_atom_type_scat_dispersion_real
_atom_type_scat_dispersion_imag
_atom_type_scat_source
C C 0.0033 0.0016 'International Tables Vol C Tables 4.2.6.8 and 6.1.1.4'
H H 0.0000 0.0000 'International Tables Vol C Tables 4.2.6.8 and 6.1.1.4'
N N 0.0061 0.0033 'International Tables Vol C Tables 4.2.6.8 and 6.1.1.4'
O O 0.0106 0.0060 'International Tables Vol C Tables 4.2.6.8 and 6.1.1.4'
S S 0.1246 0.1234 'International Tables Vol C Tables 4.2.6.8 and 6.1.1.4'

loop_
_geom_angle_atom_site_label_1
_geom_angle_atom_site_label_2
_geom_angle_atom_site_label_3
_geom_angle
_geom_angle_site_symmetry_1
_geom_angle_site_symmetry_3
O5 S1 O4 113.8(3) . .
O5 S1 O3 112.9(3) . .
O4 S1 O3 112.4(3) . .
O5 S1 C46 105.8(3) . .
O4 S1 C46 105.2(3) . .
O3 S1 C46 105.8(3) . .
O6 S2 O8 113.8(3) . .
O6 S2 O7 110.8(3) . .
O8 S2 O7 113.0(3) . .
O6 S2 C40 107.2(3) . .
O8 S2 C40 105.8(3) . .
O7 S2 C40 105.5(3) . .
N1 C1 N2 108.9(5) . .
N1 C1 H1A 125.6 . .
N2 C1 H1A 125.6 . .
C3 C2 N1 107.8(5) . .
C3 C2 H2A 126.1 . .
N1 C2 H2A 126.1 . .
C2 C3 N2 107.2(5) . .
C2 C3 H3A 126.4 . .
N2 C3 H3A 126.4 . .
N3 C4 C5 126.2(5) . .
N3 C4 N2 112.8(5) . .
C5 C4 N2 121.0(5) . .
C4 C5 C6 116.7(5) . .
C4 C5 H5A 121.7 . .
C6 C5 H5A 121.7 . .
C7 C6 C5 119.5(5) . .
C7 C6 H6A 120.2 . .
C5 C6 H6A 120.2 . .
C6 C7 C8 118.7(5) . .
C6 C7 H7A 120.6 . .
C8 C7 H7A 120.6 . .
N3 C8 N4 116.7(5) . .
N3 C8 C7 122.5(5) . .
N4 C8 C7 120.8(5) . .
O1 C9 N5 125.8(7) . .
O1 C9 H9A 117.1 . .
N5 C9 H9A 117.1 . .
C11 C10 N4 128.3(6) . .
C11 C10 H10A 115.8 . .
N4 C10 H10A 115.8 . .
C10 C11 N5 129.2(7) . .
C10 C11 H11A 115.4 . .
N5 C11 H11A 115.4 . .
N5 C12 C13 112.1(5) . .
N5 C12 H12A 109.2 . .
C13 C12 H12A 109.2 . .
N5 C12 H12B 109.2 . .
C13 C12 H12B 109.2 . .
H12A C12 H12B 107.9 . .
C14 C13 C18 117.5(6) . .
C14 C13 C12 122.1(6) . .
C18 C13 C12 120.4(6) . .
C15 C14 C13 120.7(6) . .
C15 C14 H14A 119.6 . .
C13 C14 H14A 119.6 . .
C14 C15 C16 120.6(6) . .
C14 C15 H15A 119.7 . .
C16 C15 H15A 119.7 . .
C17 C16 C15 119.3(6) . .
C17 C16 C19 120.5(6) . .
C15 C16 C19 120.1(6) . .
C16 C17 C18 120.4(7) . .
C16 C17 H17A 119.8 . .
C18 C17 H17A 119.8 . .
C17 C18 C13 121.4(6) . .
C17 C18 H18A 119.3 . .
C13 C18 H18A 119.3 . .
N6 C19 C16 110.8(5) . .
N6 C19 H19A 109.5 . .
C16 C19 H19A 109.5 . .
N6 C19 H19B 109.5 . .
C16 C19 H19B 109.5 . .
H19A C19 H19B 108.1 . .
N6 C20 N7 107.7(5) . .
N6 C20 H20A 126.1 . .
N7 C20 H20A 126.1 . .
C22 C21 N6 109.1(6) . .
C22 C21 H21A 125.5 . .
N6 C21 H21A 125.5 . .
C21 C22 N7 104.8(5) . .
C21 C22 H22A 127.6 . .
N7 C22 H22A 127.6 . .
N8 C23 C24 125.7(5) . .
N8 C23 N7 113.1(5) . .
C24 C23 N7 121.1(5) . .
C23 C24 C25 115.6(6) . .
C23 C24 H24A 122.2 . .
C25 C24 H24A 122.2 . .
C26 C25 C24 120.4(6) . .
C26 C25 H25A 119.8 . .
C24 C25 H25A 119.8 . .
C25 C26 C27 119.6(6) . .
C25 C26 H26A 120.2 . .
C27 C26 H26A 120.2 . .
N8 C27 N9 116.5(5) . .
N8 C27 C26 120.7(6) . .
N9 C27 C26 122.8(6) . .
O2 C28 N10 124.6(8) . .
O2 C28 H28A 117.7 . .
N10 C28 H28A 117.7 . .
C30 C29 N9 127.9(6) . .
C30 C29 H29A 116.0 . .
N9 C29 H29A 116.0 . .
C29 C30 N10 124.9(7) . .
C29 C30 H30A 117.5 . .
N10 C30 H30A 117.5 . .
N10 C31 C32 112.3(5) . .
N10 C31 H31A 109.1 . .
C32 C31 H31A 109.1 . .
N10 C31 H31B 109.1 . .
C32 C31 H31B 109.1 . .
H31A C31 H31B 107.9 . .
C37 C32 C33 118.2(6) . .
C37 C32 C31 121.6(7) . .
C33 C32 C31 120.2(7) . .
C32 C33 C34 120.4(6) . .
C32 C33 H33A 119.8 . .
C34 C33 H33A 119.8 . .
C35 C34 C33 120.8(6) . .
C35 C34 H34A 119.6 . .
C33 C34 H34A 119.6 . .
C36 C35 C34 117.7(6) . .
C36 C35 C38 120.4(6) . .
C34 C35 C38 121.9(6) . .
C35 C36 C37 121.2(6) . .
C35 C36 H36A 119.4 . .
C37 C36 H36A 119.4 . .
C32 C37 C36 121.7(6) . .
C32 C37 H37A 119.2 . .
C36 C37 H37A 119.2 . .
N1 C38 C35 110.9(5) . .
N1 C38 H38A 109.5 . .
C35 C38 H38A 109.5 . .
N1 C38 H38B 109.5 . .
C35 C38 H38B 109.5 . .
H38A C38 H38B 108.1 . .
C43 C39 C40 121.5(6) 3_646 .
C43 C39 H39A 119.2 3_646 .
C40 C39 H39A 119.2 . .
C41 C40 C39 119.7(6) . .
C41 C40 S2 120.5(5) . .
C39 C40 S2 119.7(5) . .
C40 C41 C42 120.6(6) . .
C40 C41 H41A 119.7 . .
C42 C41 H41A 119.7 . .
C41 C42 C42 119.6(7) . 3_646
C41 C42 C43 122.0(6) . .
C42 C42 C43 118.4(7) 3_646 .
C39 C43 C42 120.2(6) 3_646 .
C39 C43 H43A 119.9 3_646 .
C42 C43 H43A 119.9 . .
C45 C44 C48 120.4(6) . 3_566
C45 C44 H44A 119.8 . .
C48 C44 H44A 119.8 3_566 .
C44 C45 C46 120.6(6) . .
C44 C45 H45A 119.7 . .
C46 C45 H45A 119.7 . .
C47 C46 C45 119.9(6) . .
C47 C46 S1 121.5(5) . .
C45 C46 S1 118.5(5) . .
C46 C47 C48 120.8(6) . .
C46 C47 H47A 119.6 . .
C48 C47 H47A 119.6 . .
C48 C48 C44 119.8(7) 3_566 3_566
C48 C48 C47 118.5(7) 3_566 .
C44 C48 C47 121.8(5) 3_566 .
C1 N1 C2 108.4(5) . .
C1 N1 C38 125.4(5) . .
C2 N1 C38 126.1(5) . .
C1 N2 C3 107.8(5) . .
C1 N2 C4 124.8(5) . .
C3 N2 C4 127.4(5) . .
C4 N3 C8 116.3(5) . .
C8 N4 C10 124.3(5) . .
C8 N4 H4A 117.8 . .
C10 N4 H4A 117.8 . .
C9 N5 C11 125.0(6) . .
C9 N5 C12 118.8(6) . .
C11 N5 C12 116.2(5) . .
C20 N6 C21 108.6(5) . .
C20 N6 C19 123.4(5) . .
C21 N6 C19 127.8(5) . .
C20 N7 C22 109.8(5) . .
C20 N7 C23 123.0(5) . .
C22 N7 C23 127.2(5) . .
C23 N8 C27 117.9(5) . .
C29 N9 C27 122.7(5) . .
C29 N9 H9B 118.7 . .
C27 N9 H9B 118.7 . .
C28 N10 C30 122.8(6) . .
C28 N10 C31 119.5(6) . .
C30 N10 C31 117.4(6) . .

loop_
_geom_bond_atom_site_label_1
_geom_bond_atom_site_label_2
_geom_bond_distance
_geom_bond_site_symmetry_2
S1 O5 1.441(4) .
S1 O4 1.445(5) .
S1 O3 1.468(5) .
S1 C46 1.792(6) .
S2 O6 1.444(5) .
S2 O8 1.449(5) .
S2 O7 1.470(5) .
S2 C40 1.784(7) .
O1 C9 1.236(8) .
O2 C28 1.223(8) .
C1 N1 1.321(7) .
C1 N2 1.326(7) .
C1 H1A 0.9300 .
C2 C3 1.326(8) .
C2 N1 1.371(7) .
C2 H2A 0.9300 .
C3 N2 1.387(7) .
C3 H3A 0.9300 .
C4 N3 1.319(7) .
C4 C5 1.362(8) .
C4 N2 1.445(7) .
C5 C6 1.394(8) .
C5 H5A 0.9300 .
C6 C7 1.359(8) .
C6 H6A 0.9300 .
C7 C8 1.400(8) .
C7 H7A 0.9300 .
C8 N3 1.338(7) .
C8 N4 1.376(7) .
C9 N5 1.335(9) .
C9 H9A 0.9300 .
C10 C11 1.315(8) .
C10 N4 1.384(7) .
C10 H10A 0.9300 .
C11 N5 1.418(8) .
C11 H11A 0.9300 .
C12 N5 1.476(7) .
C12 C13 1.495(9) .
C12 H12A 0.9700 .
C12 H12B 0.9700 .
C13 C14 1.394(8) .
C13 C18 1.400(9) .
C14 C15 1.379(9) .
C14 H14A 0.9300 .
C15 C16 1.390(8) .
C15 H15A 0.9300 .
C16 C17 1.368(9) .
C16 C19 1.502(9) .
C17 C18 1.376(10) .
C17 H17A 0.9300 .
C18 H18A 0.9300 .
C19 N6 1.486(7) .
C19 H19A 0.9700 .
C19 H19B 0.9700 .
C20 N6 1.321(7) .
C20 N7 1.346(7) .
C20 H20A 0.9300 .
C21 C22 1.349(9) .
C21 N6 1.375(8) .
C21 H21A 0.9300 .
C22 N7 1.391(7) .
C22 H22A 0.9300 .
C23 N8 1.333(7) .
C23 C24 1.374(8) .
C23 N7 1.439(7) .
C24 C25 1.382(9) .
C24 H24A 0.9300 .
C25 C26 1.368(9) .
C25 H25A 0.9300 .
C26 C27 1.398(9) .
C26 H26A 0.9300 .
C27 N8 1.334(7) .
C27 N9 1.379(8) .
C28 N10 1.335(9) .
C28 H28A 0.9300 .
C29 C30 1.336(9) .
C29 N9 1.378(8) .
C29 H29A 0.9300 .
C30 N10 1.409(8) .
C30 H30A 0.9300 .
C31 N10 1.461(8) .
C31 C32 1.513(9) .
C31 H31A 0.9700 .
C31 H31B 0.9700 .
C32 C37 1.372(9) .
C32 C33 1.389(9) .
C33 C34 1.397(9) .
C33 H33A 0.9300 .
C34 C35 1.397(9) .
C34 H34A 0.9300 .
C35 C36 1.378(8) .
C35 C38 1.495(8) .
C36 C37 1.382(9) .
C36 H36A 0.9300 .
C37 H37A 0.9300 .
C38 N1 1.479(7) .
C38 H38A 0.9700 .
C38 H38B 0.9700 .
C39 C43 1.370(9) 3_646
C39 C40 1.401(9) .
C39 H39A 0.9300 .
C40 C41 1.373(8) .
C41 C42 1.418(9) .
C41 H41A 0.9300 .
C42 C42 1.421(12) 3_646
C42 C43 1.423(9) .
C43 C39 1.370(9) 3_646
C43 H43A 0.9300 .
C44 C45 1.376(8) .
C44 C48 1.415(8) 3_566
C44 H44A 0.9300 .
C45 C46 1.398(8) .
C45 H45A 0.9300 .
C46 C47 1.384(8) .
C47 C48 1.424(8) .
C47 H47A 0.9300 .
C48 C48 1.406(11) 3_566
C48 C44 1.415(8) 3_566
N4 H4A 0.8600 .
N9 H9B 0.8600 .

loop_
_geom_torsion_atom_site_label_1
_geom_torsion_atom_site_label_2
_geom_torsion_atom_site_label_3
_geom_torsion_atom_site_label_4
_geom_torsion
_geom_torsion_site_symmetry_1
_geom_torsion_site_symmetry_4
N1 C2 C3 N2 0.8(7) . .
N3 C4 C5 C6 1.5(9) . .
N2 C4 C5 C6 -178.8(5) . .
C4 C5 C6 C7 -0.6(9) . .
C5 C6 C7 C8 -0.6(9) . .
C6 C7 C8 N3 1.1(9) . .
C6 C7 C8 N4 -178.1(5) . .
N4 C10 C11 N5 1.5(12) . .
N5 C12 C13 C14 85.1(7) . .
N5 C12 C13 C18 -91.9(7) . .
C18 C13 C14 C15 -0.8(8) . .
C12 C13 C14 C15 -177.9(5) . .
C13 C14 C15 C16 1.1(8) . .
C14 C15 C16 C17 -0.7(8) . .
C14 C15 C16 C19 176.1(5) . .
C15 C16 C17 C18 -0.1(9) . .
C19 C16 C17 C18 -176.8(6) . .
C16 C17 C18 C13 0.4(10) . .
C14 C13 C18 C17 0.0(9) . .
C12 C13 C18 C17 177.2(6) . .
C17 C16 C19 N6 89.8(6) . .
C15 C16 C19 N6 -86.9(6) . .
N6 C21 C22 N7 0.2(7) . .
N8 C23 C24 C25 -1.2(9) . .
N7 C23 C24 C25 177.5(5) . .
C23 C24 C25 C26 1.9(9) . .
C24 C25 C26 C27 -2.0(10) . .
C25 C26 C27 N8 1.2(9) . .
C25 C26 C27 N9 -177.7(6) . .
N9 C29 C30 N10 -7.8(11) . .
N10 C31 C32 C37 105.6(8) . .
N10 C31 C32 C33 -76.1(8) . .
C37 C32 C33 C34 0.9(9) . .
C31 C32 C33 C34 -177.5(5) . .
C32 C33 C34 C35 -0.8(9) . .
C33 C34 C35 C36 -0.1(8) . .
C33 C34 C35 C38 179.2(5) . .
C34 C35 C36 C37 0.8(9) . .
C38 C35 C36 C37 -178.4(6) . .
C33 C32 C37 C36 -0.1(10) . .
C31 C32 C37 C36 178.2(6) . .
C35 C36 C37 C32 -0.7(10) . .
C36 C35 C38 N1 -117.8(6) . .
C34 C35 C38 N1 63.0(7) . .
C43 C39 C40 C41 -0.8(10) 3_646 .
C43 C39 C40 S2 -177.1(6) 3_646 .
O6 S2 C40 C41 32.3(6) . .
O8 S2 C40 C41 154.1(5) . .
O7 S2 C40 C41 -85.9(6) . .
O6 S2 C40 C39 -151.4(5) . .
O8 S2 C40 C39 -29.6(6) . .
O7 S2 C40 C39 90.4(6) . .
C39 C40 C41 C42 0.4(10) . .
S2 C40 C41 C42 176.7(5) . .
C40 C41 C42 C42 0.0(11) . 3_646
C40 C41 C42 C43 -180.0(6) . .
C41 C42 C43 C39 -179.6(6) . 3_646
C42 C42 C43 C39 0.4(11) 3_646 3_646
C48 C44 C45 C46 0.3(9) 3_566 .
C44 C45 C46 C47 -0.2(9) . .
C44 C45 C46 S1 -178.1(5) . .
O5 S1 C46 C47 -106.2(5) . .
O4 S1 C46 C47 133.1(5) . .
O3 S1 C46 C47 13.9(6) . .
O5 S1 C46 C45 71.8(5) . .
O4 S1 C46 C45 -49.0(5) . .
O3 S1 C46 C45 -168.2(5) . .
C45 C46 C47 C48 0.3(9) . .
S1 C46 C47 C48 178.2(4) . .
C46 C47 C48 C48 -0.5(10) . 3_566
C46 C47 C48 C44 -179.9(6) . 3_566
N2 C1 N1 C2 -0.7(6) . .
N2 C1 N1 C38 -177.1(5) . .
C3 C2 N1 C1 -0.1(7) . .
C3 C2 N1 C38 176.3(5) . .
C35 C38 N1 C1 88.4(7) . .
C35 C38 N1 C2 -87.4(7) . .
N1 C1 N2 C3 1.2(6) . .
N1 C1 N2 C4 -178.3(5) . .
C2 C3 N2 C1 -1.2(7) . .
C2 C3 N2 C4 178.2(5) . .
N3 C4 N2 C1 -3.8(8) . .
C5 C4 N2 C1 176.4(5) . .
N3 C4 N2 C3 176.8(5) . .
C5 C4 N2 C3 -3.0(9) . .
C5 C4 N3 C8 -1.0(8) . .
N2 C4 N3 C8 179.2(4) . .
N4 C8 N3 C4 178.9(5) . .
C7 C8 N3 C4 -0.3(8) . .
N3 C8 N4 C10 5.6(8) . .
C7 C8 N4 C10 -175.2(6) . .
C11 C10 N4 C8 -176.9(6) . .
O1 C9 N5 C11 -2.5(14) . .
O1 C9 N5 C12 179.5(8) . .
C10 C11 N5 C9 -36.3(11) . .
C10 C11 N5 C12 141.7(7) . .
C13 C12 N5 C9 102.5(7) . .
C13 C12 N5 C11 -75.7(8) . .
N7 C20 N6 C21 0.0(6) . .
N7 C20 N6 C19 -176.3(5) . .
C22 C21 N6 C20 -0.1(7) . .
C22 C21 N6 C19 175.9(6) . .
C16 C19 N6 C20 91.4(7) . .
C16 C19 N6 C21 -84.1(7) . .
N6 C20 N7 C22 0.2(6) . .
N6 C20 N7 C23 -179.9(5) . .
C21 C22 N7 C20 -0.2(7) . .
C21 C22 N7 C23 179.8(5) . .
N8 C23 N7 C20 -1.0(7) . .
C24 C23 N7 C20 -179.8(5) . .
N8 C23 N7 C22 179.0(5) . .
C24 C23 N7 C22 0.1(8) . .
C24 C23 N8 C27 0.4(8) . .
N7 C23 N8 C27 -178.4(5) . .
N9 C27 N8 C23 178.5(5) . .
C26 C27 N8 C23 -0.4(8) . .
C30 C29 N9 C27 -173.4(6) . .
N8 C27 N9 C29 -8.8(9) . .
C26 C27 N9 C29 170.0(6) . .
O2 C28 N10 C30 -2.2(13) . .
O2 C28 N10 C31 171.2(8) . .
C29 C30 N10 C28 -52.0(10) . .
C29 C30 N10 C31 134.5(7) . .
C32 C31 N10 C28 128.9(7) . .
C32 C31 N10 C30 -57.4(9) . .

loop_
_platon_squeeze_void_nr
_platon_squeeze_void_average_x
_platon_squeeze_void_average_y
_platon_squeeze_void_average_z
_platon_squeeze_void_volume
_platon_squeeze_void_count_electrons
_platon_squeeze_void_content
1 -0.140 0.386 0.184 62 27 ' '
2 0.140 0.614 0.816 62 29 ' '
3 0.054 0.795 0.387 31 11 ' '
4 0.073 0.768 0.956 12 9 ' '
5 0.101 0.300 0.254 7 4 ' '
6 0.360 0.114 0.684 61 27 ' '
7 0.412 0.806 0.254 8 6 ' '
8 0.427 0.268 0.544 11 9 ' '
9 0.446 0.295 0.113 31 11 ' '
10 0.646 0.888 0.317 60 26 ' '
11 0.554 0.705 0.887 31 11 ' '
12 0.573 0.732 0.456 11 9 ' '
13 0.601 0.200 0.754 7 4 ' '
14 0.899 0.700 0.746 6 3 ' '
15 0.927 0.232 0.044 11 9 ' '
16 0.946 0.205 0.613 31 11 ' '
